data_4026294
loop_
_publ_author_name
'Takenori Mitamura'
'Kimiyo Iwata'
'Akiya Ogawa'

_publ_section_title
;
 Photoinduced Intramolecular Cyclization of o-Ethenylaryl Isocyanides with
 Organic Disulfides Mediated by Diphenyl Ditelluride
;
_journal_name_full 'Journal of Organic Chemistry'
_journal_page_first 3880
_journal_page_last 3887
_journal_paper_doi 10.1021/jo200299d
_journal_volume 76
_journal_year 2011
_chemical_formula_moiety 'C15 H12 N2 S'
_chemical_formula_sum 'C15 H12 N2 S'
_chemical_formula_weight 252.33
_space_group_IT_number 14
_symmetry_cell_setting monoclinic
_symmetry_Int_Tables_number 14
_symmetry_space_group_name_Hall '-P 2ybc'
_symmetry_space_group_name_H-M 'P 1 21/c 1'
_atom_sites_solution_hydrogens geom
_atom_sites_solution_primary direct
_atom_sites_solution_secondary difmap
_cell_angle_alpha 90.0000
_cell_angle_beta 101.6860(13)
_cell_angle_gamma 90.0000
_cell_formula_units_Z 4
_cell_length_a 10.8830(5)
_cell_length_b 8.5647(4)
_cell_length_c 14.0767(6)
_cell_measurement_reflns_used 8219
_cell_measurement_temperature 123
_cell_measurement_theta_max 25.29
_cell_measurement_theta_min 3.05
_cell_volume 1284.89(10)
_computing_cell_refinement 'RAPID AUTO'
_computing_data_collection 'RAPID AUTO (Rigaku, ????)'
_computing_data_reduction 'RAPID AUTO'
_computing_molecular_graphics 'CrystalStructure 4.0'
_computing_publication_material 'CrystalStructure 4.0 (Rigaku, 2010)'
_computing_structure_refinement 'SHELXL97 (Sheldrick, 2008)'
_computing_structure_solution 'SIR92 (Altomare, et al., 1994)'
_diffrn_ambient_temperature 123
_diffrn_detector_area_resol_mean 10.000
_diffrn_measured_fraction_theta_full 0.997
_diffrn_measured_fraction_theta_max 0.997
_diffrn_measurement_device_type 'Rigaku R-AXIS RAPID'
_diffrn_measurement_method \w
_diffrn_radiation_type 'Mo K\a'
_diffrn_radiation_wavelength 0.71075
_diffrn_reflns_av_R_equivalents 0.0209
_diffrn_reflns_limit_h_max 13
_diffrn_reflns_limit_h_min -13
_diffrn_reflns_limit_k_max 10
_diffrn_reflns_limit_k_min -10
_diffrn_reflns_limit_l_max 15
_diffrn_reflns_limit_l_min -16
_diffrn_reflns_number 10228
_diffrn_reflns_theta_full 25.31
_diffrn_reflns_theta_max 25.31
_diffrn_standards_number 0
_exptl_absorpt_coefficient_mu 0.234
_exptl_absorpt_correction_T_max 0.959
_exptl_absorpt_correction_T_min 0.819
_exptl_absorpt_correction_type multi-scan
_exptl_absorpt_process_details 'ABSCOR (Rigaku, 1995)'
_exptl_crystal_colour colorless
_exptl_crystal_density_diffrn 1.304
_exptl_crystal_description block
_exptl_crystal_F_000 528.00
_exptl_crystal_size_max 0.240
_exptl_crystal_size_mid 0.220
_exptl_crystal_size_min 0.180
_refine_diff_density_max 0.260
_refine_diff_density_min -0.220
_refine_ls_extinction_method none
_refine_ls_goodness_of_fit_ref 1.077
_refine_ls_hydrogen_treatment constr
_refine_ls_number_parameters 163
_refine_ls_number_reflns 2337
_refine_ls_number_restraints 0
_refine_ls_R_factor_gt 0.0281
_refine_ls_shift/su_max 0.000
_refine_ls_structure_factor_coef Fsqd
_refine_ls_weighting_details 'w = 1/[\s^2^(Fo^2^)+(0.0292P)^2^+0.5787P] where P=(Fo^2^+2Fc^2^)/3'
_refine_ls_weighting_scheme calc
_refine_ls_wR_factor_ref 0.0706
_reflns_number_gt 2123
_reflns_number_total 2337
_reflns_threshold_expression F^2^>2.0\s(F^2^)
_cod_data_source_file jo200299d_si_003.cif
_cod_data_source_block tm101111
_cod_original_cell_volume 1284.87(10)
_cod_database_code 4026294

loop_
_symmetry_equiv_pos_site_id
_symmetry_equiv_pos_as_xyz
1 +X,+Y,+Z
2 -X,1/2+Y,1/2-Z
3 -X,-Y,-Z
4 +X,1/2-Y,1/2+Z

loop_
_atom_site_label
_atom_site_type_symbol
_atom_site_fract_x
_atom_site_fract_y
_atom_site_fract_z
_atom_site_U_iso_or_equiv
_atom_site_adp_type
_atom_site_occupancy
_atom_site_symmetry_multiplicity
_atom_site_calc_flag
_atom_site_refinement_flags
S1 S 0.64211(3) 0.01314(4) 0.46618(2) 0.02157(11) Uani 1.0 4 d .
N1 N 0.85842(10) -0.09811(13) 0.44430(7) 0.0174(3) Uani 1.0 4 d .
N2 N 0.87450(10) 0.12412(13) 0.54238(8) 0.0194(3) Uani 1.0 4 d .
C1 C 0.80746(12) 0.01417(15) 0.48596(9) 0.0167(3) Uani 1.0 4 d .
C2 C 0.64175(12) -0.15497(15) 0.39545(9) 0.0186(3) Uani 1.0 4 d .
C3 C 0.53975(12) -0.23944(16) 0.34538(10) 0.0226(3) Uani 1.0 4 d .
C4 C 0.56387(13) -0.36731(17) 0.29178(10) 0.0250(3) Uani 1.0 4 d .
C5 C 0.68654(13) -0.41068(17) 0.28886(10) 0.0248(3) Uani 1.0 4 d .
C6 C 0.78813(13) -0.32649(16) 0.33935(10) 0.0215(3) Uani 1.0 4 d .
C7 C 0.76606(12) -0.19641(15) 0.39268(9) 0.0174(3) Uani 1.0 4 d .
C8 C 0.81984(12) 0.25663(15) 0.57912(9) 0.0184(3) Uani 1.0 4 d .
C9 C 0.84620(12) 0.28655(15) 0.67959(9) 0.0193(3) Uani 1.0 4 d .
C10 C 0.79048(13) 0.41858(17) 0.71176(10) 0.0237(3) Uani 1.0 4 d .
C11 C 0.71278(13) 0.51667(16) 0.64817(11) 0.0256(4) Uani 1.0 4 d .
C12 C 0.68878(13) 0.48589(16) 0.54918(11) 0.0256(4) Uani 1.0 4 d .
C13 C 0.74335(12) 0.35695(16) 0.51499(10) 0.0228(3) Uani 1.0 4 d .
C14 C 0.92948(13) 0.18248(17) 0.74741(10) 0.0236(3) Uani 1.0 4 d .
C15 C 0.98275(14) 0.21564(19) 0.83822(10) 0.0304(4) Uani 1.0 4 d .
H1 H 0.9566 0.1136 0.5574 0.0233 Uiso 1.0 4 calc R
H2 H 0.4562 -0.2103 0.3479 0.0271 Uiso 1.0 4 calc R
H3 H 0.4958 -0.4264 0.2565 0.0300 Uiso 1.0 4 calc R
H4 H 0.7008 -0.4991 0.2518 0.0298 Uiso 1.0 4 calc R
H5 H 0.8715 -0.3573 0.3375 0.0258 Uiso 1.0 4 calc R
H6 H 0.8065 0.4414 0.7792 0.0284 Uiso 1.0 4 calc R
H7 H 0.6759 0.6050 0.6722 0.0307 Uiso 1.0 4 calc R
H8 H 0.6353 0.5528 0.5053 0.0308 Uiso 1.0 4 calc R
H9 H 0.7285 0.3368 0.4473 0.0274 Uiso 1.0 4 calc R
H10 H 0.9464 0.0825 0.7237 0.0283 Uiso 1.0 4 calc R
H11 H 0.9685 0.3142 0.8650 0.0365 Uiso 1.0 4 calc R
H12 H 1.0352 0.1409 0.8766 0.0365 Uiso 1.0 4 calc R

loop_
_atom_site_aniso_label
_atom_site_aniso_U_11
_atom_site_aniso_U_22
_atom_site_aniso_U_33
_atom_site_aniso_U_12
_atom_site_aniso_U_13
_atom_site_aniso_U_23
S1 0.01423(18) 0.02358(19) 0.0269(2) -0.00067(13) 0.00413(13) -0.00544(14)
N1 0.0164(6) 0.0188(6) 0.0167(6) -0.0008(5) 0.0028(5) -0.0008(5)
N2 0.0142(6) 0.0233(6) 0.0204(6) -0.0004(5) 0.0027(5) -0.0056(5)
C1 0.0156(7) 0.0200(7) 0.0146(7) -0.0002(5) 0.0032(5) 0.0021(5)
C2 0.0200(7) 0.0176(7) 0.0182(7) -0.0002(6) 0.0035(5) 0.0019(6)
C3 0.0167(7) 0.0239(8) 0.0260(7) -0.0019(6) 0.0015(6) 0.0022(6)
C4 0.0234(7) 0.0238(8) 0.0256(8) -0.0069(6) -0.0005(6) -0.0011(6)
C5 0.0298(8) 0.0197(7) 0.0250(7) -0.0037(6) 0.0056(6) -0.0046(6)
C6 0.0203(7) 0.0212(7) 0.0234(7) -0.0006(6) 0.0056(6) -0.0009(6)
C7 0.0177(7) 0.0181(7) 0.0160(6) -0.0022(5) 0.0027(5) 0.0025(6)
C8 0.0158(7) 0.0186(7) 0.0216(7) -0.0035(5) 0.0057(6) -0.0029(6)
C9 0.0166(7) 0.0199(7) 0.0220(7) -0.0033(6) 0.0054(6) -0.0018(6)
C10 0.0238(7) 0.0249(8) 0.0232(7) -0.0027(6) 0.0065(6) -0.0055(6)
C11 0.0237(8) 0.0186(7) 0.0357(9) -0.0005(6) 0.0092(7) -0.0039(6)
C12 0.0233(8) 0.0210(7) 0.0314(8) 0.0004(6) 0.0028(6) 0.0040(6)
C13 0.0228(7) 0.0240(8) 0.0215(7) -0.0029(6) 0.0041(6) 0.0009(6)
C14 0.0240(7) 0.0240(8) 0.0233(7) 0.0016(6) 0.0059(6) -0.0021(6)
C15 0.0305(8) 0.0364(9) 0.0237(8) 0.0053(7) 0.0039(6) -0.0015(7)

loop_
_atom_type_symbol
_atom_type_description
_atom_type_scat_dispersion_real
_atom_type_scat_dispersion_imag
_atom_type_scat_source
C C 0.003 0.002
;
International Tables for Crystallography
(1992, Vol. C, Tables 4.2.6.8 and 6.1.1.4)
;
H H 0.000 0.000
;
International Tables for Crystallography
(1992, Vol. C, Table 6.1.1.4)
;
N N 0.006 0.003
;
International Tables for Crystallography
(1992, Vol. C, Tables 4.2.6.8 and 6.1.1.4)
;
S S 0.125 0.123
;
International Tables for Crystallography
(1992, Vol. C, Tables 4.2.6.8 and 6.1.1.4)
;

loop_
_geom_angle_atom_site_label_1
_geom_angle_atom_site_label_2
_geom_angle_atom_site_label_3
_geom_angle
_geom_angle_publ_flag
C1 S1 C2 88.77(7) yes
C1 N1 C7 110.54(11) yes
C1 N2 C8 123.65(11) yes
S1 C1 N1 115.94(10) yes
S1 C1 N2 120.65(11) yes
N1 C1 N2 123.40(12) yes
S1 C2 C3 128.73(11) yes
S1 C2 C7 109.39(9) yes
C3 C2 C7 121.86(13) yes
C2 C3 C4 117.87(13) yes
C3 C4 C5 121.00(13) yes
C4 C5 C6 120.95(14) yes
C5 C6 C7 119.03(13) yes
N1 C7 C2 115.35(12) yes
N1 C7 C6 125.36(13) yes
C2 C7 C6 119.28(12) yes
N2 C8 C9 119.59(11) yes
N2 C8 C13 119.61(12) yes
C9 C8 C13 120.78(13) yes
C8 C9 C10 117.26(12) yes
C8 C9 C14 120.88(12) yes
C10 C9 C14 121.86(12) yes
C9 C10 C11 121.91(13) yes
C10 C11 C12 119.96(14) yes
C11 C12 C13 119.52(13) yes
C8 C13 C12 120.55(13) yes
C9 C14 C15 125.94(14) yes
C1 N2 H1 118.177 no
C8 N2 H1 118.172 no
C2 C3 H2 121.063 no
C4 C3 H2 121.070 no
C3 C4 H3 119.499 no
C5 C4 H3 119.503 no
C4 C5 H4 119.526 no
C6 C5 H4 119.524 no
C5 C6 H5 120.486 no
C7 C6 H5 120.480 no
C9 C10 H6 119.035 no
C11 C10 H6 119.051 no
C10 C11 H7 120.016 no
C12 C11 H7 120.024 no
C11 C12 H8 120.240 no
C13 C12 H8 120.243 no
C8 C13 H9 119.725 no
C12 C13 H9 119.726 no
C9 C14 H10 117.024 no
C15 C14 H10 117.031 no
C14 C15 H11 119.999 no
C14 C15 H12 119.998 no
H11 C15 H12 120.003 no

loop_
_geom_bond_atom_site_label_1
_geom_bond_atom_site_label_2
_geom_bond_distance
_geom_bond_publ_flag
S1 C1 1.7643(14) yes
S1 C2 1.7501(14) yes
N1 C1 1.3069(18) yes
N1 C7 1.3969(16) yes
N2 C1 1.3473(16) yes
N2 C8 1.4262(18) yes
C2 C3 1.3912(18) yes
C2 C7 1.4068(19) yes
C3 C4 1.385(2) yes
C4 C5 1.394(2) yes
C5 C6 1.3889(19) yes
C6 C7 1.391(2) yes
C8 C9 1.4085(18) yes
C8 C13 1.3935(18) yes
C9 C10 1.401(2) yes
C9 C14 1.4754(18) yes
C10 C11 1.3840(19) yes
C11 C12 1.390(3) yes
C12 C13 1.386(2) yes
C14 C15 1.3231(19) yes
N2 H1 0.880 no
C3 H2 0.950 no
C4 H3 0.950 no
C5 H4 0.950 no
C6 H5 0.950 no
C10 H6 0.950 no
C11 H7 0.950 no
C12 H8 0.950 no
C13 H9 0.950 no
C14 H10 0.950 no
C15 H11 0.950 no
C15 H12 0.950 no

loop_
_geom_contact_atom_site_label_1
_geom_contact_atom_site_label_2
_geom_contact_distance
_geom_contact_publ_flag
_geom_contact_site_symmetry_2
S1 C8 3.0614(13) no .
S1 C13 3.1702(14) no .
N2 C7 3.5160(17) no .
N2 C14 2.8702(18) no .
C1 C6 3.5553(19) no .
C1 C9 3.5473(18) no .
C1 C13 3.0640(19) no .
C2 C5 2.753(2) no .
C3 C6 2.822(2) no .
C4 C7 2.7813(18) no .
C8 C11 2.779(2) no .
C9 C12 2.8188(18) no .
C10 C13 2.764(2) no .
C10 C15 3.010(2) no .
S1 S1 3.4231(5) no 3_656
N1 N1 3.5808(15) no 3_756
N1 N2 2.8831(16) no 3_756
N1 C10 3.5561(17) no 4_554
N1 C15 3.5722(17) no 2_746
N2 N1 2.8831(16) no 3_756
N2 C15 3.592(2) no 4_554
C4 C11 3.528(3) no 3_656
C7 C10 3.535(2) no 4_554
C10 N1 3.5561(17) no 4_555
C10 C7 3.535(2) no 4_555
C11 C4 3.528(3) no 3_656
C15 N1 3.5722(17) no 2_756
C15 N2 3.592(2) no 4_555
S1 H1 3.5103 no .
S1 H2 3.0272 no .
S1 H9 2.9562 no .
N1 H1 2.5049 no .
N1 H5 2.7007 no .
N2 H9 2.6024 no .
N2 H10 2.5388 no .
C1 H9 2.9120 no .
C1 H10 3.4322 no .
C2 H3 3.2396 no .
C2 H5 3.2778 no .
C3 H4 3.2694 no .
C4 H5 3.2795 no .
C5 H2 3.2803 no .
C6 H3 3.2727 no .
C7 H2 3.3045 no .
C7 H4 3.2536 no .
C8 H6 3.2594 no .
C8 H8 3.2709 no .
C8 H10 2.6696 no .
C9 H1 2.7264 no .
C9 H7 3.2874 no .
C9 H9 3.2901 no .
C9 H11 2.6900 no .
C9 H12 3.3417 no .
C10 H8 3.2605 no .
C10 H10 3.3279 no .
C10 H11 2.7416 no .
C11 H9 3.2554 no .
C12 H6 3.2541 no .
C13 H1 3.0863 no .
C13 H7 3.2567 no .
C14 H1 2.8123 no .
C14 H6 2.6744 no .
C15 H6 2.7320 no .
H1 H9 3.2650 no .
H1 H10 2.3809 no .
H2 H3 2.3430 no .
H3 H4 2.3304 no .
H4 H5 2.3390 no .
H6 H7 2.3206 no .
H6 H10 3.5857 no .
H6 H11 2.2124 no .
H7 H8 2.3438 no .
H8 H9 2.3351 no .
H10 H11 2.7853 no .
H10 H12 2.2300 no .
S1 H2 3.4616 no 3_656
S1 H3 3.2307 no 2_655
S1 H6 3.4912 no 4_554
N1 H1 2.0226 no 3_756
N1 H6 2.6438 no 4_554
N1 H10 3.4868 no 3_756
N1 H11 3.0440 no 2_746
N1 H11 3.0225 no 4_554
N1 H12 3.3927 no 2_746
N2 H1 3.2470 no 3_756
N2 H5 3.5491 no 3_756
N2 H11 3.2804 no 2_746
N2 H11 2.9313 no 4_554
C1 H1 2.9662 no 3_756
C1 H6 2.9333 no 4_554
C1 H11 3.3473 no 2_746
C1 H11 3.0560 no 4_554
C2 H3 3.0578 no 2_655
C2 H6 3.2290 no 4_554
C2 H7 3.2669 no 4_554
C2 H8 2.9504 no 1_545
C3 H3 3.0282 no 2_655
C3 H4 3.3932 no 2_655
C3 H7 3.3058 no 4_554
C3 H8 2.8927 no 1_545
C4 H2 3.5172 no 2_645
C4 H7 3.4271 no 3_656
C4 H7 3.1937 no 4_554
C4 H8 3.0265 no 1_545
C4 H9 3.5826 no 1_545
C5 H2 3.3904 no 2_645
C5 H7 3.0804 no 4_554
C5 H8 3.2215 no 1_545
C5 H9 3.0735 no 1_545
C5 H10 3.4722 no 4_544
C6 H1 3.3941 no 3_756
C6 H6 3.4208 no 4_554
C6 H7 3.0765 no 4_554
C6 H8 3.2960 no 1_545
C6 H9 3.3831 no 1_545
C6 H10 3.4003 no 4_544
C7 H1 3.0411 no 3_756
C7 H6 2.7928 no 4_554
C7 H7 3.1587 no 4_554
C7 H8 3.1725 no 1_545
C8 H2 3.3897 no 3_656
C8 H5 3.4365 no 3_756
C9 H2 3.3004 no 3_656
C9 H4 3.2014 no 4_545
C9 H5 3.1883 no 3_756
C9 H10 3.4828 no 2_756
C9 H12 3.4519 no 2_756
C10 H2 3.1909 no 3_656
C10 H3 3.2367 no 3_656
C10 H10 3.1533 no 2_756
C10 H12 3.1187 no 2_756
C11 H2 3.2111 no 3_656
C11 H3 2.9644 no 3_656
C11 H12 3.0269 no 2_756
C12 H2 3.3295 no 3_656
C12 H8 3.4706 no 3_666
C12 H12 3.2566 no 2_756
C13 H2 3.4232 no 3_656
C13 H12 3.5442 no 2_756
C14 H4 2.9538 no 4_545
C14 H5 3.0678 no 3_756
C14 H5 3.1763 no 4_545
C15 H1 3.4778 no 4_555
C15 H4 3.5806 no 4_545
C15 H5 3.4201 no 3_756
C15 H5 3.2988 no 4_545
C15 H9 3.4546 no 4_555
C15 H10 3.3914 no 2_756
H1 N1 2.0226 no 3_756
H1 N2 3.2470 no 3_756
H1 C1 2.9662 no 3_756
H1 C6 3.3941 no 3_756
H1 C7 3.0411 no 3_756
H1 C15 3.4778 no 4_554
H1 H1 2.8122 no 3_756
H1 H5 2.9874 no 3_756
H1 H6 3.4220 no 2_746
H1 H11 2.8410 no 2_746
H1 H11 2.8060 no 4_554
H1 H12 3.5375 no 4_554
H2 S1 3.4616 no 3_656
H2 C4 3.5172 no 2_655
H2 C5 3.3904 no 2_655
H2 C8 3.3897 no 3_656
H2 C9 3.3004 no 3_656
H2 C10 3.1909 no 3_656
H2 C11 3.2111 no 3_656
H2 C12 3.3295 no 3_656
H2 C13 3.4232 no 3_656
H2 H3 2.9421 no 2_655
H2 H4 2.6820 no 2_655
H2 H8 3.3280 no 1_545
H3 S1 3.2307 no 2_645
H3 C2 3.0578 no 2_645
H3 C3 3.0282 no 2_645
H3 C10 3.2367 no 3_656
H3 C11 2.9644 no 3_656
H3 H2 2.9421 no 2_645
H3 H6 3.2285 no 3_656
H3 H7 2.7569 no 3_656
H3 H8 3.5288 no 1_545
H4 C3 3.3932 no 2_645
H4 C9 3.2014 no 4_544
H4 C14 2.9538 no 4_544
H4 C15 3.5806 no 4_544
H4 H2 2.6820 no 2_645
H4 H7 3.5495 no 4_554
H4 H9 3.0499 no 1_545
H4 H10 2.8701 no 4_544
H5 N2 3.5491 no 3_756
H5 C8 3.4365 no 3_756
H5 C9 3.1883 no 3_756
H5 C14 3.0678 no 3_756
H5 C14 3.1763 no 4_544
H5 C15 3.4201 no 3_756
H5 C15 3.2988 no 4_544
H5 H1 2.9874 no 3_756
H5 H7 3.5510 no 4_554
H5 H9 3.5564 no 1_545
H5 H10 3.3014 no 3_756
H5 H10 2.7354 no 4_544
H5 H12 2.9971 no 4_544
H6 S1 3.4912 no 4_555
H6 N1 2.6438 no 4_555
H6 C1 2.9333 no 4_555
H6 C2 3.2290 no 4_555
H6 C6 3.4208 no 4_555
H6 C7 2.7928 no 4_555
H6 H1 3.4220 no 2_756
H6 H3 3.2285 no 3_656
H6 H9 3.5789 no 4_555
H6 H10 2.9561 no 2_756
H6 H12 3.4964 no 2_756
H7 C2 3.2669 no 4_555
H7 C3 3.3058 no 4_555
H7 C4 3.4271 no 3_656
H7 C4 3.1937 no 4_555
H7 C5 3.0804 no 4_555
H7 C6 3.0765 no 4_555
H7 C7 3.1587 no 4_555
H7 H3 2.7569 no 3_656
H7 H4 3.5495 no 4_555
H7 H5 3.5510 no 4_555
H7 H12 3.3654 no 2_756
H8 C2 2.9504 no 1_565
H8 C3 2.8927 no 1_565
H8 C4 3.0265 no 1_565
H8 C5 3.2215 no 1_565
H8 C6 3.2960 no 1_565
H8 C7 3.1725 no 1_565
H8 C12 3.4706 no 3_666
H8 H2 3.3280 no 1_565
H8 H3 3.5288 no 1_565
H8 H8 3.0562 no 3_666
H9 C4 3.5826 no 1_565
H9 C5 3.0735 no 1_565
H9 C6 3.3831 no 1_565
H9 C15 3.4546 no 4_554
H9 H4 3.0499 no 1_565
H9 H5 3.5564 no 1_565
H9 H6 3.5789 no 4_554
H9 H11 3.3255 no 4_554
H10 N1 3.4868 no 3_756
H10 C5 3.4722 no 4_545
H10 C6 3.4003 no 4_545
H10 C9 3.4828 no 2_746
H10 C10 3.1533 no 2_746
H10 C15 3.3914 no 2_746
H10 H4 2.8701 no 4_545
H10 H5 3.3014 no 3_756
H10 H5 2.7354 no 4_545
H10 H6 2.9561 no 2_746
H10 H11 2.8583 no 2_746
H11 N1 3.0440 no 2_756
H11 N1 3.0225 no 4_555
H11 N2 3.2804 no 2_756
H11 N2 2.9313 no 4_555
H11 C1 3.3473 no 2_756
H11 C1 3.0560 no 4_555
H11 H1 2.8410 no 2_756
H11 H1 2.8060 no 4_555
H11 H9 3.3255 no 4_555
H11 H10 2.8583 no 2_756
H12 N1 3.3927 no 2_756
H12 C9 3.4519 no 2_746
H12 C10 3.1187 no 2_746
H12 C11 3.0269 no 2_746
H12 C12 3.2566 no 2_746
H12 C13 3.5442 no 2_746
H12 H1 3.5375 no 4_555
H12 H5 2.9971 no 4_545
H12 H6 3.4964 no 2_746
H12 H7 3.3654 no 2_746

loop_
_geom_hbond_atom_site_label_D
_geom_hbond_atom_site_label_H
_geom_hbond_atom_site_label_A
_geom_hbond_site_symmetry_A
_geom_hbond_distance_DA
_geom_hbond_distance_DH
_geom_hbond_distance_HA
_geom_hbond_angle_DHA
_geom_hbond_publ_flag
N2 H1 N1 3_756 2.8831(16) 0.880 2.023 165.5 no

loop_
_geom_torsion_atom_site_label_1
_geom_torsion_atom_site_label_2
_geom_torsion_atom_site_label_3
_geom_torsion_atom_site_label_4
_geom_torsion
_geom_torsion_publ_flag
C1 S1 C2 C3 -178.40(11) no
C1 S1 C2 C7 0.05(9) no
C2 S1 C1 N1 0.23(10) no
C2 S1 C1 N2 -178.66(10) no
C1 N1 C7 C2 0.49(15) no
C1 N1 C7 C6 179.43(11) no
C7 N1 C1 S1 -0.44(14) no
C7 N1 C1 N2 178.41(11) no
C1 N2 C8 C9 125.59(13) no
C1 N2 C8 C13 -55.89(18) no
C8 N2 C1 S1 -8.50(18) no
C8 N2 C1 N1 172.69(11) no
S1 C2 C3 C4 178.22(9) no
S1 C2 C7 N1 -0.32(14) no
S1 C2 C7 C6 -179.33(8) no
C3 C2 C7 N1 178.27(11) no
C3 C2 C7 C6 -0.74(19) no
C7 C2 C3 C4 -0.06(19) no
C2 C3 C4 C5 0.6(2) no
C3 C4 C5 C6 -0.3(2) no
C4 C5 C6 C7 -0.6(2) no
C5 C6 C7 N1 -177.86(12) no
C5 C6 C7 C2 1.04(19) no
N2 C8 C9 C10 179.75(11) no
N2 C8 C9 C14 -0.10(19) no
N2 C8 C13 C12 179.66(11) no
C9 C8 C13 C12 -1.8(2) no
C13 C8 C9 C10 1.25(19) no
C13 C8 C9 C14 -178.59(11) no
C8 C9 C10 C11 -0.1(2) no
C8 C9 C14 C15 164.08(13) no
C10 C9 C14 C15 -15.8(3) no
C14 C9 C10 C11 179.71(12) no
C9 C10 C11 C12 -0.4(3) no
C10 C11 C12 C13 -0.1(2) no
C11 C12 C13 C8 1.3(2) no

loop_
_cod_related_entry_id
_cod_related_entry_database
_cod_related_entry_code
1 ChemSpider 30659375
